data_7041204
loop_
_publ_author_name
'Akhtar, Muhammad Nadeem'
'Chen, Yan-Cong'
'AlDamen, Murad A.'
'Tong, Ming-Liang'

_publ_section_title
;
 3D oxalato-bridged lanthanide(iii) MOFs with magnetocaloric, magnetic and
 photoluminescence properties.
;
_journal_issue 1
_journal_name_full 'Dalton transactions (Cambridge, England : 2003)'
_journal_page_first 116
_journal_page_last 124
_journal_paper_doi 10.1039/c6dt03843c
_journal_volume 46
_journal_year 2016
_chemical_formula_moiety 'C4 H2 O9 Tb, C5 H13 N O2'
_chemical_formula_sum 'C9 H15 N O11 Tb'
_chemical_formula_weight 472.14
_space_group_crystal_system monoclinic
_space_group_IT_number 14
_space_group_name_Hall '-P 2ybc'
_space_group_name_H-M_alt 'P 1 21/c 1'
_symmetry_space_group_name_Hall '-P 2ybc'
_symmetry_space_group_name_H-M 'P 1 21/c 1'
_atom_sites_solution_hydrogens mixed
_audit_creation_date 2016-10-27
_audit_creation_method
;
Olex2 1.2
(compiled 2016.09.09 svn.r3337 for OlexSys, GUI svn.r5227)
;
_audit_update_record
;
2016-11-03 deposited with the CCDC.
2016-11-14 downloaded from the CCDC.
;
_cell_angle_alpha 90
_cell_angle_beta 104.7650(10)
_cell_angle_gamma 90
_cell_formula_units_Z 4
_cell_length_a 10.2803(3)
_cell_length_b 11.7237(4)
_cell_length_c 11.4883(4)
_cell_measurement_reflns_used 7986
_cell_measurement_temperature 120(2)
_cell_measurement_theta_max 27.51
_cell_measurement_theta_min 2.53
_cell_volume 1338.89(8)
_computing_molecular_graphics 'Olex2 (Dolomanov et al., 2009)'
_computing_publication_material 'Olex2 (Dolomanov et al., 2009)'
_computing_structure_refinement 'ShelXL (Sheldrick, 2015)'
_diffrn_ambient_temperature 120.0
_diffrn_measured_fraction_theta_full 0.997
_diffrn_measured_fraction_theta_max 0.997
_diffrn_measurement_device_type 'Bruker APEX-II CCD'
_diffrn_measurement_method '\f and \w scans'
_diffrn_radiation_type MoK\a
_diffrn_radiation_wavelength 0.71073
_diffrn_reflns_av_R_equivalents 0.0214
_diffrn_reflns_av_unetI/netI 0.0183
_diffrn_reflns_Laue_measured_fraction_full 0.997
_diffrn_reflns_Laue_measured_fraction_max 0.997
_diffrn_reflns_limit_h_max 12
_diffrn_reflns_limit_h_min -12
_diffrn_reflns_limit_k_max 13
_diffrn_reflns_limit_k_min -12
_diffrn_reflns_limit_l_max 13
_diffrn_reflns_limit_l_min -13
_diffrn_reflns_number 10003
_diffrn_reflns_point_group_measured_fraction_full 0.997
_diffrn_reflns_point_group_measured_fraction_max 0.997
_diffrn_reflns_theta_full 25.027
_diffrn_reflns_theta_max 25.027
_diffrn_reflns_theta_min 2.526
_diffrn_standards_number 0
_exptl_absorpt_coefficient_mu 5.345
_exptl_absorpt_correction_T_max 0.7456
_exptl_absorpt_correction_T_min 0.6162
_exptl_absorpt_correction_type multi-scan
_exptl_absorpt_process_details
;
SADABS-2014/5 (Bruker,2014/5) was used for absorption correction.
wR2(int) was 0.0917 before and 0.0354 after correction. The Ratio of minimum to maximum transmission is 0.8264.
The \l/2 correction factor is Not present.
;
_exptl_crystal_colour colourless
_exptl_crystal_colour_primary colourless
_exptl_crystal_density_diffrn 2.342
_exptl_crystal_description block
_exptl_crystal_F_000 916
_exptl_crystal_size_max 0.101
_exptl_crystal_size_mid 0.089
_exptl_crystal_size_min 0.035
_refine_diff_density_max 2.092
_refine_diff_density_min -0.824
_refine_diff_density_rms 0.119
_refine_ls_extinction_method none
_refine_ls_goodness_of_fit_ref 1.112
_refine_ls_hydrogen_treatment constr
_refine_ls_matrix_type full
_refine_ls_number_parameters 202
_refine_ls_number_reflns 2357
_refine_ls_number_restraints 0
_refine_ls_restrained_S_all 1.112
_refine_ls_R_factor_all 0.0200
_refine_ls_R_factor_gt 0.0185
_refine_ls_shift/su_max 0.002
_refine_ls_shift/su_mean 0.000
_refine_ls_structure_factor_coef Fsqd
_refine_ls_weighting_details 'w=1/[\s^2^(Fo^2^)+(0.0204P)^2^+3.6493P] where P=(Fo^2^+2Fc^2^)/3'
_refine_ls_weighting_scheme calc
_refine_ls_wR_factor_gt 0.0451
_refine_ls_wR_factor_ref 0.0456
_reflns_Friedel_coverage 0.000
_reflns_number_gt 2238
_reflns_number_total 2357
_reflns_threshold_expression 'I > 2\s(I)'
_cod_data_source_file c6dt03843c2.cif
_cod_data_source_block a
_cod_depositor_comments 'Adding full bibliography for 7041203--7041206.cif.'
_cod_database_code 7041204
_shelx_space_group_comment
;
The symmetry employed for this shelxl refinement is uniquely defined
by the following loop, which should always be used as a source of
symmetry information in preference to the above space-group names.
They are only intended as comments.
;
_shelx_estimated_absorpt_t_max 0.835
_shelx_estimated_absorpt_t_min 0.614
_olex2_refinement_description
;
1. Fixed Uiso
 At 1.2 times of:
  All C(H,H) groups, All N(H) groups
 At 1.5 times of:
  All O(H) groups, All O(H,H) groups
2.a Rotating group:
 O00B(H00M,H00N)
2.b Ternary CH refined with riding coordinates:
 N00D(H00D)
2.c Secondary CH2 refined with riding coordinates:
 C00E(H00A,H00B), C00F(H00E,H00F), C00H(H00G,H00H), C00J(H00I,H00J), C00L(H00K,
 H00L)
2.d Idealised tetrahedral OH refined as rotating group:
 O003(H003), O00C(H00C)
;
_shelx_shelxl_version_number 27-10-2016
_olex2_submission_special_instructions 'No special instructions were received'

loop_
_space_group_symop_operation_xyz
'x, y, z'
'-x, y+1/2, -z+1/2'
'-x, -y, -z'
'x, -y-1/2, z-1/2'

loop_
_atom_site_label
_atom_site_type_symbol
_atom_site_fract_x
_atom_site_fract_y
_atom_site_fract_z
_atom_site_U_iso_or_equiv
_atom_site_adp_type
_atom_site_occupancy
_atom_site_site_symmetry_order
_atom_site_calc_flag
_atom_site_refinement_flags_posn
Tb01 Tb 0.24702(2) 0.65141(2) -0.01772(2) 0.00407(7) Uani 1 1 d .
O002 O 0.6615(2) 0.5398(2) -0.0072(2) 0.0086(5) Uani 1 1 d .
O003 O 0.2179(3) 0.2246(2) 0.5864(3) 0.0235(6) Uani 1 1 d .
H003 H 0.2442 0.1631 0.5626 0.035 Uiso 1 1 calc GR
O004 O 0.4862(2) 0.64847(19) 0.0056(2) 0.0095(5) Uani 1 1 d .
O005 O 0.0832(2) 0.6084(2) 0.0938(2) 0.0102(5) Uani 1 1 d .
O006 O 0.3055(2) 0.68227(19) 0.3756(2) 0.0075(5) Uani 1 1 d .
O007 O 0.2631(2) 0.8905(2) 0.2818(2) 0.0090(5) Uani 1 1 d .
O008 O 0.2664(2) 0.82098(19) 0.1008(2) 0.0088(5) Uani 1 1 d .
O009 O 0.3487(2) 0.6194(2) 0.2038(2) 0.0100(5) Uani 1 1 d .
O00A O -0.0797(2) 0.4898(2) 0.1161(2) 0.0089(5) Uani 1 1 d .
O00B O 0.0449(2) 0.7530(2) -0.1199(2) 0.0113(5) Uani 1 1 d .
H00M H 0.0564 0.8293 -0.1112 0.017 Uiso 1 1 d GR
H00N H -0.0252 0.7333 -0.0899 0.017 Uiso 1 1 d GR
O00C O 0.0213(2) 0.5172(2) 0.3546(2) 0.0127(5) Uani 1 1 d .
H00C H -0.0141 0.5195 0.2802 0.019 Uiso 1 1 calc GR
N00D N 0.3147(3) 0.4608(3) 0.4808(3) 0.0148(7) Uani 1 1 d .
H00D H 0.2847 0.5422 0.4722 0.018 Uiso 1 1 calc R
C00E C 0.2187(3) 0.3946(3) 0.3824(3) 0.0120(7) Uani 1 1 d .
H00A H 0.2445 0.3130 0.3894 0.014 Uiso 1 1 calc R
H00B H 0.2273 0.4222 0.3032 0.014 Uiso 1 1 calc R
C00F C 0.3083(4) 0.4213(3) 0.6090(4) 0.0225(9) Uani 1 1 d .
H00E H 0.3752 0.4659 0.6691 0.027 Uiso 1 1 calc R
H00F H 0.2183 0.4407 0.6195 0.027 Uiso 1 1 calc R
C00G C 0.5423(3) 0.5547(3) -0.0005(3) 0.0066(7) Uani 1 1 d .
C00H C 0.3335(4) 0.2974(4) 0.6367(4) 0.0246(9) Uani 1 1 d .
H00G H 0.4098 0.2722 0.6051 0.030 Uiso 1 1 calc R
H00H H 0.3601 0.2873 0.7252 0.030 Uiso 1 1 calc R
C00I C 0.0015(3) 0.5290(3) 0.0606(3) 0.0071(7) Uani 1 1 d .
C00J C 0.4534(3) 0.4576(3) 0.4596(3) 0.0158(8) Uani 1 1 d .
H00I H 0.4475 0.4759 0.3743 0.019 Uiso 1 1 calc R
H00J H 0.4910 0.3798 0.4759 0.019 Uiso 1 1 calc R
C00K C 0.2768(3) 0.8126(3) 0.2121(3) 0.0065(7) Uani 1 1 d .
C00L C 0.0733(4) 0.4056(3) 0.3872(3) 0.0143(8) Uani 1 1 d .
H00K H 0.0181 0.3492 0.3318 0.017 Uiso 1 1 calc R
H00L H 0.0664 0.3880 0.4697 0.017 Uiso 1 1 calc R
C00M C 0.3127(3) 0.6928(3) 0.2681(3) 0.0059(7) Uani 1 1 d .

loop_
_atom_site_aniso_label
_atom_site_aniso_U_11
_atom_site_aniso_U_22
_atom_site_aniso_U_33
_atom_site_aniso_U_23
_atom_site_aniso_U_13
_atom_site_aniso_U_12
Tb01 0.00456(10) 0.00414(10) 0.00395(10) -0.00020(6) 0.00189(6) -0.00033(6)
O002 0.0077(11) 0.0076(12) 0.0109(12) 0.0006(10) 0.0034(9) -0.0002(9)
O003 0.0133(14) 0.0173(15) 0.0383(18) -0.0133(13) 0.0034(12) 0.0029(11)
O004 0.0070(12) 0.0070(12) 0.0147(13) 0.0001(10) 0.0032(10) 0.0010(9)
O005 0.0100(12) 0.0116(12) 0.0101(12) -0.0022(10) 0.0045(10) -0.0062(10)
O006 0.0096(12) 0.0066(12) 0.0067(12) 0.0002(9) 0.0028(9) 0.0020(9)
O007 0.0148(13) 0.0061(12) 0.0075(12) -0.0005(10) 0.0055(10) 0.0008(10)
O008 0.0142(12) 0.0061(12) 0.0066(12) 0.0005(9) 0.0039(10) -0.0006(10)
O009 0.0130(12) 0.0103(12) 0.0067(12) -0.0013(10) 0.0024(10) 0.0041(10)
O00A 0.0092(12) 0.0110(12) 0.0072(11) 0.0003(9) 0.0035(9) -0.0028(10)
O00B 0.0094(12) 0.0086(12) 0.0160(13) 0.0014(10) 0.0034(10) -0.0002(10)
O00C 0.0161(13) 0.0112(13) 0.0090(12) -0.0010(10) 0.0001(10) -0.0012(10)
N00D 0.0063(15) 0.0093(15) 0.0265(18) -0.0005(13) -0.0001(12) 0.0013(12)
C00E 0.0098(18) 0.0159(19) 0.0087(17) -0.0006(14) -0.0007(14) -0.0028(15)
C00F 0.022(2) 0.020(2) 0.027(2) -0.0038(17) 0.0102(17) -0.0010(17)
C00G 0.0077(16) 0.0077(17) 0.0030(15) 0.0014(13) -0.0009(12) 0.0008(14)
C00H 0.022(2) 0.028(2) 0.024(2) 0.0020(19) 0.0056(17) -0.0002(18)
C00I 0.0051(16) 0.0093(17) 0.0068(16) 0.0029(14) 0.0013(12) 0.0025(13)
C00J 0.0073(17) 0.0118(18) 0.026(2) 0.0025(16) -0.0005(15) 0.0009(15)
C00K 0.0053(16) 0.0085(17) 0.0064(17) -0.0006(13) 0.0029(13) -0.0017(13)
C00L 0.0140(18) 0.0103(18) 0.0191(19) 0.0002(15) 0.0054(15) -0.0020(15)
C00M 0.0024(15) 0.0063(16) 0.0082(17) -0.0014(13) -0.0002(12) -0.0014(13)

loop_
_atom_type_symbol
_atom_type_description
_atom_type_scat_dispersion_real
_atom_type_scat_dispersion_imag
_atom_type_scat_source
C C 0.0033 0.0016 'International Tables Vol C Tables 4.2.6.8 and 6.1.1.4'
H H 0.0000 0.0000 'International Tables Vol C Tables 4.2.6.8 and 6.1.1.4'
N N 0.0061 0.0033 'International Tables Vol C Tables 4.2.6.8 and 6.1.1.4'
O O 0.0106 0.0060 'International Tables Vol C Tables 4.2.6.8 and 6.1.1.4'
Tb Tb -0.1723 4.1537 'International Tables Vol C Tables 4.2.6.8 and 6.1.1.4'

loop_
_geom_angle_atom_site_label_1
_geom_angle_atom_site_label_2
_geom_angle_atom_site_label_3
_geom_angle
_geom_angle_site_symmetry_1
_geom_angle_site_symmetry_3
O002 Tb01 O006 131.06(7) 3_665 4_575
O002 Tb01 O009 72.18(8) 3_665 .
O002 Tb01 O00A 68.54(8) 3_665 3_565
O002 Tb01 O00B 140.55(8) 3_665 .
O004 Tb01 O002 67.55(7) . 3_665
O004 Tb01 O005 140.30(8) . .
O004 Tb01 O006 72.16(8) . 4_575
O004 Tb01 O009 74.72(8) . .
O004 Tb01 O00A 128.35(8) . 3_565
O004 Tb01 O00B 141.93(8) . .
O005 Tb01 O002 92.66(8) . 3_665
O005 Tb01 O006 136.26(8) . 4_575
O005 Tb01 O009 66.35(8) . .
O005 Tb01 O00A 66.44(8) . 3_565
O005 Tb01 O00B 74.45(8) . .
O006 Tb01 O009 122.03(8) 4_575 .
O007 Tb01 O002 78.71(8) 4_575 3_665
O007 Tb01 O004 77.61(8) 4_575 .
O007 Tb01 O005 133.94(8) 4_575 .
O007 Tb01 O006 66.35(8) 4_575 4_575
O007 Tb01 O009 145.65(8) 4_575 .
O007 Tb01 O00A 68.34(7) 4_575 3_565
O007 Tb01 O00B 84.04(8) 4_575 .
O008 Tb01 O002 136.91(8) . 3_665
O008 Tb01 O004 90.81(8) . .
O008 Tb01 O005 80.76(8) . .
O008 Tb01 O006 68.18(8) . 4_575
O008 Tb01 O007 134.47(8) . 4_575
O008 Tb01 O009 66.17(8) . .
O008 Tb01 O00A 140.61(8) . 3_565
O008 Tb01 O00B 78.67(8) . .
O00A Tb01 O006 122.63(8) 3_565 4_575
O00A Tb01 O009 115.29(8) 3_565 .
O00B Tb01 O006 69.95(8) . 4_575
O00B Tb01 O009 130.24(8) . .
O00B Tb01 O00A 72.16(8) . 3_565
C00G O002 Tb01 118.4(2) . 3_665
C00H O003 H003 109.5 . .
C00G O004 Tb01 118.6(2) . .
C00I O005 Tb01 120.0(2) . .
C00M O006 Tb01 119.5(2) . 4_576
C00K O007 Tb01 120.8(2) . 4_576
C00K O008 Tb01 119.1(2) . .
C00M O009 Tb01 112.6(2) . .
C00I O00A Tb01 119.5(2) . 3_565
Tb01 O00B H00M 111.2 . .
Tb01 O00B H00N 111.0 . .
H00M O00B H00N 107.7 . .
C00L O00C H00C 109.5 . .
C00E N00D H00D 106.8 . .
C00E N00D C00F 112.1(3) . .
C00F N00D H00D 106.8 . .
C00J N00D H00D 106.8 . .
C00J N00D C00E 109.3(3) . .
C00J N00D C00F 114.5(3) . .
N00D C00E H00A 109.0 . .
N00D C00E H00B 109.0 . .
N00D C00E C00L 113.0(3) . .
H00A C00E H00B 107.8 . .
C00L C00E H00A 109.0 . .
C00L C00E H00B 109.0 . .
N00D C00F H00E 108.2 . .
N00D C00F H00F 108.2 . .
H00E C00F H00F 107.4 . .
C00H C00F N00D 116.2(3) . .
C00H C00F H00E 108.2 . .
C00H C00F H00F 108.2 . .
O002 C00G C00G 116.3(4) . 3_665
O004 C00G O002 126.4(3) . .
O004 C00G C00G 117.3(3) . 3_665
O003 C00H C00F 113.9(3) . .
O003 C00H H00G 108.8 . .
O003 C00H H00H 108.8 . .
C00F C00H H00G 108.8 . .
C00F C00H H00H 108.8 . .
H00G C00H H00H 107.7 . .
O005 C00I O00A 126.9(3) . .
O005 C00I C00I 117.5(3) . 3_565
O00A C00I C00I 115.6(4) . 3_565
N00D C00J C00J 111.1(4) . 3_666
N00D C00J H00I 109.4 . .
N00D C00J H00J 109.4 . .
C00J C00J H00I 109.4 3_666 .
C00J C00J H00J 109.4 3_666 .
H00I C00J H00J 108.0 . .
O007 C00K O008 126.9(3) . .
O007 C00K C00M 116.9(3) . .
O008 C00K C00M 116.2(3) . .
O00C C00L C00E 112.1(3) . .
O00C C00L H00K 109.2 . .
O00C C00L H00L 109.2 . .
C00E C00L H00K 109.2 . .
C00E C00L H00L 109.2 . .
H00K C00L H00L 107.9 . .
O006 C00M C00K 115.3(3) . .
O009 C00M O006 127.6(3) . .
O009 C00M C00K 117.0(3) . .

loop_
_geom_bond_atom_site_label_1
_geom_bond_atom_site_label_2
_geom_bond_distance
_geom_bond_site_symmetry_2
Tb01 O002 2.419(2) 3_665
Tb01 O004 2.405(2) .
Tb01 O005 2.415(2) .
Tb01 O006 2.458(2) 4_575
Tb01 O007 2.402(2) 4_575
Tb01 O008 2.389(2) .
Tb01 O009 2.520(2) .
Tb01 O00A 2.446(2) 3_565
Tb01 O00B 2.423(2) .
O002 Tb01 2.420(2) 3_665
O002 C00G 1.260(4) .
O003 H003 0.8400 .
O003 C00H 1.457(5) .
O004 C00G 1.252(4) .
O005 C00I 1.247(4) .
O006 Tb01 2.458(2) 4_576
O006 C00M 1.263(4) .
O007 Tb01 2.402(2) 4_576
O007 C00K 1.246(4) .
O008 C00K 1.260(4) .
O009 C00M 1.250(4) .
O00A Tb01 2.446(2) 3_565
O00A C00I 1.259(4) .
O00B H00M 0.9042 .
O00B H00N 0.9041 .
O00C H00C 0.8400 .
O00C C00L 1.426(4) .
N00D H00D 1.0000 .
N00D C00E 1.512(4) .
N00D C00F 1.561(5) .
N00D C00J 1.506(4) .
C00E H00A 0.9900 .
C00E H00B 0.9900 .
C00E C00L 1.516(5) .
C00F H00E 0.9900 .
C00F H00F 0.9900 .
C00F C00H 1.496(6) .
C00G C00G 1.550(6) 3_665
C00H H00G 0.9900 .
C00H H00H 0.9900 .
C00I C00I 1.543(6) 3_565
C00J C00J 1.522(7) 3_666
C00J H00I 0.9900 .
C00J H00J 0.9900 .
C00K C00M 1.549(5) .
C00L H00K 0.9900 .
C00L H00L 0.9900 .

loop_
_geom_torsion_atom_site_label_1
_geom_torsion_atom_site_label_2
_geom_torsion_atom_site_label_3
_geom_torsion_atom_site_label_4
_geom_torsion
_geom_torsion_site_symmetry_1
_geom_torsion_site_symmetry_4
Tb01 O002 C00G O004 169.3(3) 3_665 .
Tb01 O002 C00G C00G -10.5(4) 3_665 3_665
Tb01 O004 C00G O002 169.3(2) . .
Tb01 O004 C00G C00G -10.8(4) . 3_665
Tb01 O005 C00I O00A 172.3(3) . .
Tb01 O005 C00I C00I -7.2(5) . 3_565
Tb01 O006 C00M O009 175.3(3) 4_576 .
Tb01 O006 C00M C00K -2.4(3) 4_576 .
Tb01 O007 C00K O008 168.6(3) 4_576 .
Tb01 O007 C00K C00M -12.4(4) 4_576 .
Tb01 O008 C00K O007 -165.8(3) . .
Tb01 O008 C00K C00M 15.2(4) . .
Tb01 O009 C00M O006 153.7(3) . .
Tb01 O009 C00M C00K -28.6(3) . .
Tb01 O00A C00I O005 172.8(3) 3_565 .
Tb01 O00A C00I C00I -7.8(5) 3_565 3_565
O007 C00K C00M O006 9.8(4) . .
O007 C00K C00M O009 -168.3(3) . .
O008 C00K C00M O006 -171.1(3) . .
O008 C00K C00M O009 10.8(4) . .
N00D C00E C00L O00C 70.0(4) . .
N00D C00F C00H O003 -79.2(4) . .
C00E N00D C00F C00H 56.2(4) . .
C00E N00D C00J C00J 168.3(4) . 3_666
C00F N00D C00E C00L 59.2(4) . .
C00F N00D C00J C00J -65.0(5) . 3_666
C00J N00D C00E C00L -172.7(3) . .
C00J N00D C00F C00H -69.0(4) . .
